data_7127996
loop_
_publ_author_name
'Reichl, Stephan'
'Gr\"unbauer, Rebecca'
'Bal\'azs, G\'abor'
'Scheer, Manfred'

_publ_section_title
;
 Reactivity of P<sub>4</sub> butterfly complexes towards NHCs - generation
 of a metal-bridged P<sub>2</sub> dumbbell complex.
;
_journal_issue 27
_journal_name_full 'Chemical communications (Cambridge, England)'
_journal_page_first 3383
_journal_page_last 3386
_journal_paper_doi 10.1039/d1cc00615k
_journal_volume 57
_journal_year 2021
_chemical_formula_moiety 'C26 H39 Cr N4 O2 P2, C13 H15 Cr O3'
_chemical_formula_sum 'C39 H54 Cr2 N4 O5 P2'
_chemical_formula_weight 824.80
_space_group_crystal_system monoclinic
_space_group_IT_number 14
_space_group_name_Hall '-P 2yn'
_space_group_name_H-M_alt 'P 1 21/n 1'
_atom_sites_solution_hydrogens geom
_audit_creation_date 2020-02-13
_audit_creation_method
;
Olex2 1.3-alpha
(compiled 2020.02.04 svn.rd84adfe8 for OlexSys, GUI svn.r6020)
;
_audit_update_record
;
2021-02-02 deposited with the CCDC.	2021-03-01 downloaded from the CCDC.
;
_cell_angle_alpha 90
_cell_angle_beta 97.7244(16)
_cell_angle_gamma 90
_cell_formula_units_Z 4
_cell_length_a 14.7956(3)
_cell_length_b 8.60807(16)
_cell_length_c 32.9425(6)
_cell_measurement_reflns_used 15253
_cell_measurement_temperature 123.00(16)
_cell_measurement_theta_max 74.4820
_cell_measurement_theta_min 4.6610
_cell_volume 4157.54(14)
_computing_cell_refinement 'CrysAlisPro 1.171.41.54a (Rigaku OD, 2020)'
_computing_data_collection 'CrysAlisPro 1.171.41.54a (Rigaku OD, 2020)'
_computing_data_reduction 'CrysAlisPro 1.171.41.54a (Rigaku OD, 2020)'
_computing_molecular_graphics 'Olex2 1.3-alpha (Dolomanov et al., 2009)'
_computing_publication_material 'Olex2 1.3-alpha (Dolomanov et al., 2009)'
_computing_structure_refinement 'SHELXL 2018/3 (Sheldrick, 2015)'
_diffrn_ambient_environment N~2~
_diffrn_ambient_temperature 123.00(16)
_diffrn_detector 'CCD plate'
_diffrn_detector_area_resol_mean 4.1818
_diffrn_detector_type TitanS2
_diffrn_measured_fraction_theta_full 0.995
_diffrn_measured_fraction_theta_max 0.970
_diffrn_measurement_details
;
List of Runs (angles in degrees, time in seconds):

  # Type    Start    End  Width  t~exp~   \w     \q     \k     \f   Frames
#--------------------------------------------------------------------------
  1  \w   -130.00 -34.00   1.00    5.00    --  -43.39 178.00  90.00   96
  2  \w    -50.00  28.00   1.00    5.00    --  -43.39  38.00  60.00   78
  3  \w     19.00 115.00   1.00    5.00    --   43.39  38.00 150.00   96
  4  \w     55.00 130.00   1.00    5.00    --   43.39-178.00  30.00   75
  5  \w     75.00 178.00   1.00   25.00    --  107.00  77.00  30.00  103
  6  \w     33.00 117.00   1.00   25.00    --  107.00-125.00 -90.00   84
  7  \w     34.00  90.00   1.00   25.00    --  107.00 -30.00   0.00   56
  8  \w     24.00 109.00   1.00   25.00    --  107.00 -94.00 -60.00   85
  9  \w     80.00 178.00   1.00   25.00    --  107.00  30.00-180.00   98
 10  \w     34.00  90.00   1.00   25.00    --  107.00 -30.00 -90.00   56
 11  \w     24.00 109.00   1.00   25.00    --  107.00 -94.00  30.00   85
 12  \w     83.00 178.00   1.00   25.00    --  107.00  45.00  90.00   95
 13  \w     18.00 113.00   1.00    5.00    --   43.39  57.00 -60.00   95
 14  \w     18.00 113.00   1.00    5.00    --   43.39  57.00-150.00   95
 15  \w     18.00 113.00   1.00    5.00    --   43.39  57.00  30.00   95
 16  \w     83.00 178.00   1.00   25.00    --  107.00  45.00 -30.00   95
 17  \w     34.00  90.00   1.00   25.00    --  107.00 -30.00  60.00   56
;
_diffrn_measurement_device 'four-circle diffractometer'
_diffrn_measurement_device_type 'GV50, TitanS2'
_diffrn_measurement_method '\w scans'
_diffrn_orient_matrix_type 'CrysAlisPro convention (1999,Acta A55,543-557)'
_diffrn_orient_matrix_UB_11 0.0492875000
_diffrn_orient_matrix_UB_12 -0.1577189000
_diffrn_orient_matrix_UB_13 0.0003434000
_diffrn_orient_matrix_UB_21 -0.0765333000
_diffrn_orient_matrix_UB_22 -0.0627172000
_diffrn_orient_matrix_UB_23 -0.0321511000
_diffrn_orient_matrix_UB_31 0.0524362000
_diffrn_orient_matrix_UB_32 0.0569373000
_diffrn_orient_matrix_UB_33 -0.0345392000
_diffrn_radiation_monochromator mirror
_diffrn_radiation_probe x-ray
_diffrn_radiation_type 'Cu K\a'
_diffrn_radiation_wavelength 1.54184
_diffrn_reflns_av_R_equivalents 0.0616
_diffrn_reflns_av_unetI/netI 0.0434
_diffrn_reflns_Laue_measured_fraction_full 0.995
_diffrn_reflns_Laue_measured_fraction_max 0.970
_diffrn_reflns_limit_h_max 18
_diffrn_reflns_limit_h_min -18
_diffrn_reflns_limit_k_max 10
_diffrn_reflns_limit_k_min -10
_diffrn_reflns_limit_l_max 37
_diffrn_reflns_limit_l_min -40
_diffrn_reflns_number 35858
_diffrn_reflns_point_group_measured_fraction_full 0.995
_diffrn_reflns_point_group_measured_fraction_max 0.970
_diffrn_reflns_theta_full 67.684
_diffrn_reflns_theta_max 75.267
_diffrn_reflns_theta_min 3.467
_diffrn_source 'micro-focus sealed X-ray tube'
_diffrn_source_type 'GV50 (Cu) X-ray Source'
_exptl_absorpt_coefficient_mu 5.399
_exptl_absorpt_correction_T_max 0.868
_exptl_absorpt_correction_T_min 0.541
_exptl_absorpt_correction_type gaussian
_exptl_absorpt_process_details
;
CrysAlisPro 1.171.41.54a (Rigaku Oxford Diffraction, 2020)
Numerical absorption correction based on gaussian integration over
			a multifaceted crystal model
Empirical absorption correction using spherical harmonics,
 implemented in SCALE3 ABSPACK scaling algorithm.
;
_exptl_crystal_colour 'dark brown'
_exptl_crystal_colour_modifier dark
_exptl_crystal_colour_primary brown
_exptl_crystal_density_diffrn 1.318
_exptl_crystal_description block
_exptl_crystal_F_000 1736
_exptl_crystal_size_max 0.1663
_exptl_crystal_size_mid 0.145
_exptl_crystal_size_min 0.0956
_refine_diff_density_max 0.479
_refine_diff_density_min -0.459
_refine_diff_density_rms 0.061
_refine_ls_extinction_method none
_refine_ls_goodness_of_fit_ref 1.040
_refine_ls_hydrogen_treatment constr
_refine_ls_matrix_type full
_refine_ls_number_parameters 679
_refine_ls_number_reflns 8355
_refine_ls_number_restraints 314
_refine_ls_restrained_S_all 1.051
_refine_ls_R_factor_all 0.0548
_refine_ls_R_factor_gt 0.0456
_refine_ls_shift/su_max 0.001
_refine_ls_shift/su_mean 0.000
_refine_ls_structure_factor_coef Fsqd
_refine_ls_weighting_details 'w=1/[\s^2^(Fo^2^)+(0.0654P)^2^+1.0555P] where P=(Fo^2^+2Fc^2^)/3'
_refine_ls_weighting_scheme calc
_refine_ls_wR_factor_gt 0.1180
_refine_ls_wR_factor_ref 0.1261
_reflns_Friedel_coverage 0.000
_reflns_number_gt 7041
_reflns_number_total 8355
_reflns_threshold_expression 'I > 2\s(I)'
_cod_data_source_file d1cc00615k2.cif
_cod_data_source_block rg149_mp_abs_gaus
_cod_depositor_comments 'Adding full bibliography for 7127994--7127996.cif.'
_cod_original_cell_volume 4157.52(13)
_cod_database_code 7127996
_shelx_shelxl_version_number 2018/3
_chemical_oxdiff_formula C39H54Cr2N4O5P2
_shelx_space_group_comment
;
The symmetry employed for this shelxl refinement is uniquely defined
by the following loop, which should always be used as a source of
symmetry information in preference to the above space-group names.
They are only intended as comments.
;
_shelx_estimated_absorpt_t_max 0.626
_shelx_estimated_absorpt_t_min 0.467
_reflns_odcompleteness_completeness 99.52
_reflns_odcompleteness_iscentric 1
_reflns_odcompleteness_theta 66.97
_olex2_refinement_description
;
1. Fixed Uiso
 At 1.5 times of:
  All C(H,H,H) groups
2. Restrained distances
 C20A-C19A \\sim C21A-C20A \\sim C21A-C17A \\sim C18A-C17A \\sim C19A-C18A
 with sigma of 0.02
 C19B-C18B \\sim C17B-C18B \\sim C17B-C21B \\sim C21B-C20B \\sim C20B-C19B
 with sigma of 0.02
3. Uiso/Uaniso restraints and constraints
C31A \\sim C36A \\sim C32A \\sim C37A \\sim C30A \\sim C35A \\sim C35B \\sim
C30B: within 1.7A with sigma of 0.01 and sigma for terminal atoms of 0.01
within 1.7A
C30B \\sim C31A \\sim C31B \\sim C32A \\sim C32B \\sim C33A \\sim C33B \\sim
C34A \\sim C34B \\sim C30A: within 1.7A with sigma of 0.02 and sigma for
terminal atoms of 0.02 within 1.7A
C20B \\sim C19A \\sim C19B \\sim C18A \\sim C18B \\sim C17A \\sim C17B \\sim
C21A \\sim C21B \\sim C20A: within 1.7A with sigma of 0.02 and sigma for
terminal atoms of 0.04 within 1.7A
4. Others
 Sof(C35B)=Sof(H35D)=Sof(H35E)=Sof(H35F)=Sof(C30B)=Sof(C31B)=Sof(C36B)=
 Sof(H36D)=Sof(H36E)=Sof(H36F)=Sof(C32B)=Sof(C37B)=Sof(H37D)=Sof(H37E)=
 Sof(H37F)=Sof(C33B)=Sof(C38B)=Sof(H38D)=Sof(H38E)=Sof(H38F)=Sof(C34B)=
 Sof(C39B)=Sof(H39D)=Sof(H39E)=Sof(H39F)=1-FVAR(1)
 Sof(C34A)=Sof(C33A)=Sof(C32A)=Sof(C30A)=Sof(C31A)=Sof(C39A)=Sof(H39A)=
 Sof(H39B)=Sof(H39C)=Sof(C38A)=Sof(H38A)=Sof(H38B)=Sof(H38C)=Sof(C35A)=
 Sof(H35A)=Sof(H35B)=Sof(H35C)=Sof(C36A)=Sof(H36A)=Sof(H36B)=Sof(H36C)=
 Sof(C37A)=Sof(H37A)=Sof(H37B)=Sof(H37C)=FVAR(1)
 Sof(C24B)=Sof(H24D)=Sof(H24E)=Sof(H24F)=Sof(C19B)=Sof(C20B)=Sof(C25B)=
 Sof(H25D)=Sof(H25E)=Sof(H25F)=Sof(C21B)=Sof(C26B)=Sof(H26D)=Sof(H26E)=
 Sof(H26F)=Sof(C17B)=Sof(C22B)=Sof(H22D)=Sof(H22E)=Sof(H22F)=Sof(C18B)=
 Sof(C23B)=Sof(H23D)=Sof(H23E)=Sof(H23F)=1-FVAR(2)
 Sof(C20A)=Sof(C21A)=Sof(C19A)=Sof(C17A)=Sof(C18A)=Sof(C26A)=Sof(H26A)=
 Sof(H26B)=Sof(H26C)=Sof(C22A)=Sof(H22A)=Sof(H22B)=Sof(H22C)=Sof(C24A)=
 Sof(H24A)=Sof(H24B)=Sof(H24C)=Sof(C25A)=Sof(H25A)=Sof(H25B)=Sof(H25C)=
 Sof(C23A)=Sof(H23A)=Sof(H23B)=Sof(H23C)=FVAR(2)
5.a Idealised Me refined as rotating group:
 C13(H13A,H13B,H13C), C14(H14A,H14B,H14C), C4(H4A,H4B,H4C), C5(H5A,H5B,H5C),
 C11(H11A,H11B,H11C), C6(H6A,H6B,H6C), C7(H7A,H7B,H7C), C12(H12A,H12B,H12C),
 C26A(H26A,H26B,H26C), C22A(H22A,H22B,H22C), C24A(H24A,H24B,H24C), C25A(H25A,
 H25B,H25C), C23A(H23A,H23B,H23C), C39A(H39A,H39B,H39C), C38A(H38A,H38B,H38C),
 C35A(H35A,H35B,H35C), C36A(H36A,H36B,H36C), C37A(H37A,H37B,H37C), C35B(H35D,
 H35E,H35F), C36B(H36D,H36E,H36F), C37B(H37D,H37E,H37F), C38B(H38D,H38E,H38F),
 C39B(H39D,H39E,H39F), C24B(H24D,H24E,H24F), C25B(H25D,H25E,H25F), C26B(H26D,
 H26E,H26F), C22B(H22D,H22E,H22F), C23B(H23D,H23E,H23F)
;
_olex2_submission_special_instructions 'No special instructions were received'
_oxdiff_exptl_absorpt_empirical_details
;
Empirical correction (ABSPACK) includes:
- Absorption correction using spherical harmonics
- Frame scaling
;
_oxdiff_exptl_absorpt_empirical_full_max 4.329
_oxdiff_exptl_absorpt_empirical_full_min 0.222

loop_
_space_group_symop_operation_xyz
'x, y, z'
'-x+1/2, y+1/2, -z+1/2'
'-x, -y, -z'
'x-1/2, -y-1/2, z-1/2'

loop_
_atom_site_label
_atom_site_type_symbol
_atom_site_fract_x
_atom_site_fract_y
_atom_site_fract_z
_atom_site_U_iso_or_equiv
_atom_site_adp_type
_atom_site_occupancy
_atom_site_site_symmetry_order
_atom_site_calc_flag
_atom_site_refinement_flags_posn
_atom_site_refinement_flags_adp
_atom_site_refinement_flags_occupancy
_atom_site_disorder_assembly
_atom_site_disorder_group
Cr1 Cr 0.60167(3) 0.38329(5) 0.35385(2) 0.03035(11) Uani 1 1 d . . . . .
Cr2 Cr 0.10256(3) 0.75959(5) 0.38794(2) 0.03730(12) Uani 1 1 d . . . . .
P1 P 0.50245(4) 0.50484(7) 0.39612(2) 0.03105(14) Uani 1 1 d . . . . .
P2 P 0.43807(4) 0.43442(7) 0.33746(2) 0.03203(14) Uani 1 1 d . . . . .
N3 N 0.39066(14) 0.7634(2) 0.32103(6) 0.0325(4) Uani 1 1 d . . . . .
O4 O 0.18709(14) 0.6784(3) 0.31353(6) 0.0544(5) Uani 1 1 d . . . . .
N1 N 0.50314(14) 0.3189(3) 0.46594(6) 0.0354(4) Uani 1 1 d . . . . .
N2 N 0.36863(14) 0.3159(3) 0.43128(6) 0.0354(4) Uani 1 1 d . . . . .
N4 N 0.40299(15) 0.6192(2) 0.26869(6) 0.0353(5) Uani 1 1 d . . . . .
O1 O 0.60359(17) 0.0998(3) 0.40584(7) 0.0579(6) Uani 1 1 d . . . . .
O2 O 0.54728(16) 0.1433(3) 0.28961(7) 0.0576(6) Uani 1 1 d . . . . .
O3 O 0.27939(19) 0.7302(4) 0.44151(7) 0.0848(9) Uani 1 1 d . . . . .
C8 C 0.41340(16) 0.6185(3) 0.31013(7) 0.0316(5) Uani 1 1 d . . . . .
C1 C 0.45362(17) 0.3703(3) 0.43081(7) 0.0329(5) Uani 1 1 d . . . . .
C10 C 0.36631(17) 0.8545(3) 0.28655(8) 0.0364(5) Uani 1 1 d . . . . .
C9 C 0.37385(19) 0.7645(3) 0.25386(8) 0.0406(6) Uani 1 1 d . . . . .
C3 C 0.3647(2) 0.2276(3) 0.46664(8) 0.0386(6) Uani 1 1 d . . . . .
C2 C 0.4491(2) 0.2315(3) 0.48805(7) 0.0370(6) Uani 1 1 d . . . . .
O5 O 0.1433(3) 1.0875(3) 0.37016(9) 0.0940(11) Uani 1 1 d . . . . .
C20A C 0.7414(6) 0.3637(11) 0.3401(2) 0.0388(15) Uani 0.762(8) 1 d D U P A 1
C28 C 0.15389(18) 0.7067(3) 0.34290(8) 0.0402(6) Uani 1 1 d . . . . .
C21A C 0.7451(7) 0.4333(10) 0.3794(2) 0.0364(16) Uani 0.762(8) 1 d D U P A 1
C15 C 0.60155(19) 0.2121(3) 0.38603(8) 0.0411(6) Uani 1 1 d . . . . .
C13 C 0.3342(2) 1.0178(3) 0.28919(9) 0.0481(7) Uani 1 1 d . . . . .
H13A H 0.276746 1.019031 0.300914 0.072 Uiso 1 1 calc R U . . .
H13B H 0.324565 1.063604 0.261713 0.072 Uiso 1 1 calc R U . . .
H13C H 0.380212 1.078230 0.306689 0.072 Uiso 1 1 calc R U . . .
C16 C 0.56515(19) 0.2386(3) 0.31423(8) 0.0417(6) Uani 1 1 d . . . . .
C14 C 0.3846(2) 0.8217(3) 0.36211(8) 0.0431(6) Uani 1 1 d . . . . .
H14A H 0.383021 0.734023 0.380973 0.065 Uiso 1 1 calc R U . . .
H14B H 0.328910 0.883545 0.361786 0.065 Uiso 1 1 calc R U . . .
H14C H 0.437861 0.886771 0.371201 0.065 Uiso 1 1 calc R U . . .
C19A C 0.6947(4) 0.4689(8) 0.3113(2) 0.0380(13) Uani 0.762(8) 1 d D U P A 1
C4 C 0.59849(19) 0.3568(4) 0.47923(8) 0.0458(7) Uani 1 1 d . . . . .
H4A H 0.623223 0.413611 0.457406 0.069 Uiso 1 1 calc R U . . .
H4B H 0.633283 0.260830 0.485328 0.069 Uiso 1 1 calc R U . . .
H4C H 0.603110 0.421561 0.503894 0.069 Uiso 1 1 calc R U . . .
C29 C 0.1275(2) 0.9572(4) 0.37761(8) 0.0502(7) Uani 1 1 d . . . . .
C5 C 0.4861(2) 0.1604(3) 0.52850(7) 0.0477(7) Uani 1 1 d . . . . .
H5A H 0.541268 0.100893 0.525523 0.072 Uiso 1 1 calc R U . . .
H5B H 0.440159 0.091086 0.537543 0.072 Uiso 1 1 calc R U . . .
H5C H 0.500911 0.242756 0.548839 0.072 Uiso 1 1 calc R U . . .
C11 C 0.4167(2) 0.4826(3) 0.24380(8) 0.0464(7) Uani 1 1 d . . . . .
H11A H 0.476082 0.435939 0.253468 0.070 Uiso 1 1 calc R U . . .
H11B H 0.414812 0.513766 0.215087 0.070 Uiso 1 1 calc R U . . .
H11C H 0.368297 0.406743 0.246181 0.070 Uiso 1 1 calc R U . . .
C17A C 0.7012(4) 0.5799(7) 0.3749(2) 0.0371(13) Uani 0.762(8) 1 d D U P A 1
C6 C 0.2802(2) 0.1498(4) 0.47548(9) 0.0546(8) Uani 1 1 d . . . . .
H6A H 0.234319 0.228327 0.479580 0.082 Uiso 1 1 calc R U . . .
H6B H 0.293599 0.086718 0.500325 0.082 Uiso 1 1 calc R U . . .
H6C H 0.256742 0.082836 0.452385 0.082 Uiso 1 1 calc R U . . .
C18A C 0.6679(4) 0.6020(7) 0.3327(2) 0.0392(13) Uani 0.762(8) 1 d D U P A 1
C27 C 0.2091(2) 0.7412(4) 0.42001(9) 0.0547(8) Uani 1 1 d . . . . .
C34A C -0.0272(10) 0.8273(14) 0.4085(4) 0.048(2) Uani 0.631(4) 1 d . U P B 1
C7 C 0.28792(19) 0.3539(4) 0.40203(9) 0.0535(8) Uani 1 1 d . . . . .
H7A H 0.302254 0.440191 0.384559 0.080 Uiso 1 1 calc R U . . .
H7B H 0.237735 0.384096 0.417004 0.080 Uiso 1 1 calc R U . . .
H7C H 0.269843 0.262900 0.384988 0.080 Uiso 1 1 calc R U . . .
C12 C 0.3553(3) 0.8015(4) 0.20930(9) 0.0657(10) Uani 1 1 d . . . . .
H12A H 0.406534 0.765968 0.195668 0.099 Uiso 1 1 calc R U . . .
H12B H 0.347909 0.913971 0.205676 0.099 Uiso 1 1 calc R U . . .
H12C H 0.299365 0.748789 0.197253 0.099 Uiso 1 1 calc R U . . .
C33A C -0.0458(7) 0.7342(11) 0.3719(3) 0.053(2) Uani 0.631(4) 1 d . U P B 1
C26A C 0.7983(3) 0.3723(8) 0.41821(14) 0.0573(14) Uani 0.762(8) 1 d . . P A 1
H26A H 0.774086 0.417280 0.441877 0.086 Uiso 0.762(8) 1 calc R U P A 1
H26B H 0.862602 0.400934 0.419118 0.086 Uiso 0.762(8) 1 calc R U P A 1
H26C H 0.792755 0.258913 0.418953 0.086 Uiso 0.762(8) 1 calc R U P A 1
C32A C -0.0075(7) 0.5860(10) 0.3811(4) 0.067(2) Uani 0.631(4) 1 d . U P B 1
C22A C 0.7008(4) 0.6991(7) 0.40793(19) 0.0627(15) Uani 0.762(8) 1 d . . P A 1
H22A H 0.652006 0.774482 0.399914 0.094 Uiso 0.762(8) 1 calc R U P A 1
H22B H 0.759675 0.752814 0.412041 0.094 Uiso 0.762(8) 1 calc R U P A 1
H22C H 0.690313 0.647941 0.433467 0.094 Uiso 0.762(8) 1 calc R U P A 1
C30A C 0.0190(5) 0.7314(10) 0.4392(2) 0.0641(17) Uani 0.631(4) 1 d . U P B 1
C24A C 0.6868(4) 0.4519(9) 0.26539(13) 0.0641(16) Uani 0.762(8) 1 d . . P A 1
H24A H 0.672512 0.343687 0.257804 0.096 Uiso 0.762(8) 1 calc R U P A 1
H24B H 0.744703 0.481220 0.256152 0.096 Uiso 0.762(8) 1 calc R U P A 1
H24C H 0.638076 0.519644 0.252399 0.096 Uiso 0.762(8) 1 calc R U P A 1
C25A C 0.7858(4) 0.2163(6) 0.3300(2) 0.0609(14) Uani 0.762(8) 1 d . . P A 1
H25A H 0.787451 0.143959 0.353014 0.091 Uiso 0.762(8) 1 calc R U P A 1
H25B H 0.848112 0.237897 0.324604 0.091 Uiso 0.762(8) 1 calc R U P A 1
H25C H 0.750929 0.169975 0.305537 0.091 Uiso 0.762(8) 1 calc R U P A 1
C23A C 0.6253(3) 0.7480(6) 0.3141(2) 0.0672(17) Uani 0.762(8) 1 d . . P A 1
H23A H 0.588124 0.723507 0.287991 0.101 Uiso 0.762(8) 1 calc R U P A 1
H23B H 0.673390 0.821587 0.309358 0.101 Uiso 0.762(8) 1 calc R U P A 1
H23C H 0.586727 0.794498 0.332801 0.101 Uiso 0.762(8) 1 calc R U P A 1
C31A C 0.0309(6) 0.5830(11) 0.4221(4) 0.0719(18) Uani 0.631(4) 1 d . U P B 1
C39A C -0.0598(4) 0.9867(7) 0.4152(2) 0.0625(15) Uani 0.631(4) 1 d . . P B 1
H39A H -0.017224 1.038129 0.436333 0.094 Uiso 0.631(4) 1 calc R U P B 1
H39B H -0.120345 0.981766 0.424047 0.094 Uiso 0.631(4) 1 calc R U P B 1
H39C H -0.063354 1.045622 0.389563 0.094 Uiso 0.631(4) 1 calc R U P B 1
C38A C -0.0976(4) 0.7931(11) 0.3325(2) 0.086(2) Uani 0.631(4) 1 d . . P B 1
H38A H -0.087485 0.905103 0.330187 0.128 Uiso 0.631(4) 1 calc R U P B 1
H38B H -0.162902 0.773199 0.332370 0.128 Uiso 0.631(4) 1 calc R U P B 1
H38C H -0.076363 0.739536 0.309323 0.128 Uiso 0.631(4) 1 calc R U P B 1
C35A C 0.0486(5) 0.7701(10) 0.48335(18) 0.091(2) Uani 0.631(4) 1 d . U P B 1
H35A H 0.060267 0.881905 0.486115 0.136 Uiso 0.631(4) 1 calc R U P B 1
H35B H 0.104420 0.712733 0.493219 0.136 Uiso 0.631(4) 1 calc R U P B 1
H35C H 0.000331 0.740933 0.499569 0.136 Uiso 0.631(4) 1 calc R U P B 1
C36A C 0.0716(5) 0.4372(8) 0.4420(3) 0.105(3) Uani 0.631(4) 1 d . U P B 1
H36A H 0.101247 0.377797 0.422055 0.158 Uiso 0.631(4) 1 calc R U P B 1
H36B H 0.023375 0.374222 0.451383 0.158 Uiso 0.631(4) 1 calc R U P B 1
H36C H 0.116879 0.464654 0.465383 0.158 Uiso 0.631(4) 1 calc R U P B 1
C37A C -0.0188(5) 0.4602(8) 0.3478(3) 0.101(3) Uani 0.631(4) 1 d . U P B 1
H37A H -0.001043 0.502346 0.322367 0.151 Uiso 0.631(4) 1 calc R U P B 1
H37B H -0.082731 0.426891 0.342921 0.151 Uiso 0.631(4) 1 calc R U P B 1
H37C H 0.019965 0.371027 0.356727 0.151 Uiso 0.631(4) 1 calc R U P B 1
C35B C 0.0669(9) 0.6037(15) 0.4722(3) 0.079(2) Uani 0.369(4) 1 d . U P B 2
H35D H 0.112481 0.523778 0.468829 0.119 Uiso 0.369(4) 1 calc R U P B 2
H35E H 0.019511 0.559651 0.486882 0.119 Uiso 0.369(4) 1 calc R U P B 2
H35F H 0.096363 0.690931 0.487875 0.119 Uiso 0.369(4) 1 calc R U P B 2
C30B C 0.0247(10) 0.660(2) 0.4310(4) 0.060(2) Uani 0.369(4) 1 d . U P B 2
C31B C 0.0196(7) 0.5581(14) 0.3972(4) 0.040(2) Uani 0.369(4) 1 d . U P B 2
C36B C 0.0413(6) 0.3900(9) 0.3914(3) 0.051(2) Uani 0.369(4) 1 d . . P B 2
H36D H 0.081657 0.380391 0.370252 0.077 Uiso 0.369(4) 1 calc R U P B 2
H36E H -0.015297 0.332597 0.382895 0.077 Uiso 0.369(4) 1 calc R U P B 2
H36F H 0.071694 0.347166 0.417242 0.077 Uiso 0.369(4) 1 calc R U P B 2
C32B C -0.0252(6) 0.6423(16) 0.3626(3) 0.040(2) Uani 0.369(4) 1 d . U P B 2
C37B C -0.0551(6) 0.5922(12) 0.3180(3) 0.059(2) Uani 0.369(4) 1 d . . P B 2
H37D H -0.045098 0.677938 0.299562 0.088 Uiso 0.369(4) 1 calc R U P B 2
H37E H -0.119981 0.564923 0.314463 0.088 Uiso 0.369(4) 1 calc R U P B 2
H37F H -0.019274 0.501841 0.311633 0.088 Uiso 0.369(4) 1 calc R U P B 2
C33B C -0.0480(12) 0.7929(14) 0.3750(5) 0.040(3) Uani 0.369(4) 1 d . U P B 2
C38B C -0.1003(8) 0.9185(15) 0.3509(5) 0.094(5) Uani 0.369(4) 1 d . . P B 2
H38D H -0.096711 1.014363 0.367039 0.141 Uiso 0.369(4) 1 calc R U P B 2
H38E H -0.164245 0.887005 0.344279 0.141 Uiso 0.369(4) 1 calc R U P B 2
H38F H -0.074251 0.936407 0.325441 0.141 Uiso 0.369(4) 1 calc R U P B 2
C34B C -0.0174(14) 0.797(2) 0.4183(5) 0.044(3) Uani 0.369(4) 1 d . U P B 2
C39B C -0.0283(11) 0.9364(18) 0.4460(5) 0.111(6) Uani 0.369(4) 1 d . . P B 2
H39D H 0.022334 0.938302 0.468455 0.166 Uiso 0.369(4) 1 calc R U P B 2
H39E H -0.086129 0.927707 0.457206 0.166 Uiso 0.369(4) 1 calc R U P B 2
H39F H -0.028014 1.032421 0.430018 0.166 Uiso 0.369(4) 1 calc R U P B 2
C24B C 0.6537(11) 0.546(3) 0.2701(5) 0.062(5) Uani 0.238(8) 1 d . . P A 2
H24D H 0.625319 0.453388 0.256824 0.093 Uiso 0.238(8) 1 calc R U P A 2
H24E H 0.709590 0.570787 0.258409 0.093 Uiso 0.238(8) 1 calc R U P A 2
H24F H 0.611245 0.634077 0.265540 0.093 Uiso 0.238(8) 1 calc R U P A 2
C19B C 0.6770(14) 0.517(3) 0.3158(6) 0.035(4) Uani 0.238(8) 1 d D U P A 2
C20B C 0.7279(15) 0.385(3) 0.3301(6) 0.025(3) Uani 0.238(8) 1 d D U P A 2
C25B C 0.7602(9) 0.2480(19) 0.3052(5) 0.051(4) Uani 0.238(8) 1 d . . P A 2
H25D H 0.750234 0.150026 0.319127 0.077 Uiso 0.238(8) 1 calc R U P A 2
H25E H 0.825232 0.259973 0.303149 0.077 Uiso 0.238(8) 1 calc R U P A 2
H25F H 0.725431 0.247304 0.277730 0.077 Uiso 0.238(8) 1 calc R U P A 2
C21B C 0.750(2) 0.393(3) 0.3729(7) 0.036(4) Uani 0.238(8) 1 d D U P A 2
C26B C 0.8060(10) 0.287(2) 0.4033(5) 0.049(4) Uani 0.238(8) 1 d . . P A 2
H26D H 0.791854 0.308405 0.430980 0.074 Uiso 0.238(8) 1 calc R U P A 2
H26E H 0.871008 0.305120 0.402319 0.074 Uiso 0.238(8) 1 calc R U P A 2
H26F H 0.791188 0.178407 0.396213 0.074 Uiso 0.238(8) 1 calc R U P A 2
C17B C 0.7110(16) 0.531(2) 0.3847(6) 0.037(4) Uani 0.238(8) 1 d D U P A 2
C22B C 0.7297(11) 0.614(3) 0.4263(6) 0.063(5) Uani 0.238(8) 1 d . . P A 2
H22D H 0.676570 0.677123 0.430528 0.095 Uiso 0.238(8) 1 calc R U P A 2
H22E H 0.783206 0.681339 0.426651 0.095 Uiso 0.238(8) 1 calc R U P A 2
H22F H 0.741063 0.536666 0.448170 0.095 Uiso 0.238(8) 1 calc R U P A 2
C18B C 0.6675(12) 0.610(2) 0.3502(6) 0.031(3) Uani 0.238(8) 1 d D U P A 2
C23B C 0.6265(10) 0.7724(17) 0.3460(8) 0.065(5) Uani 0.238(8) 1 d . . P A 2
H23D H 0.582661 0.778164 0.320910 0.097 Uiso 0.238(8) 1 calc R U P A 2
H23E H 0.675179 0.848620 0.344538 0.097 Uiso 0.238(8) 1 calc R U P A 2
H23F H 0.595322 0.794991 0.369725 0.097 Uiso 0.238(8) 1 calc R U P A 2

loop_
_atom_site_aniso_label
_atom_site_aniso_U_11
_atom_site_aniso_U_22
_atom_site_aniso_U_33
_atom_site_aniso_U_23
_atom_site_aniso_U_13
_atom_site_aniso_U_12
Cr1 0.0306(2) 0.0336(2) 0.02638(19) 0.00020(14) 0.00192(14) 0.00202(15)
Cr2 0.0419(2) 0.0353(2) 0.0360(2) -0.00160(16) 0.00989(17) -0.00260(17)
P1 0.0310(3) 0.0362(3) 0.0252(3) 0.0010(2) 0.0009(2) 0.0014(2)
P2 0.0321(3) 0.0348(3) 0.0277(3) 0.0008(2) -0.0012(2) -0.0007(2)
N3 0.0303(10) 0.0372(11) 0.0293(10) -0.0006(8) 0.0014(8) -0.0001(8)
O4 0.0525(12) 0.0642(14) 0.0488(12) -0.0243(10) 0.0157(9) -0.0131(10)
N1 0.0402(11) 0.0424(12) 0.0229(9) -0.0001(8) 0.0017(8) 0.0062(9)
N2 0.0375(11) 0.0381(12) 0.0303(10) 0.0037(8) 0.0041(8) -0.0003(9)
N4 0.0408(11) 0.0365(12) 0.0273(10) 0.0006(8) -0.0005(8) -0.0062(9)
O1 0.0796(16) 0.0460(12) 0.0508(12) 0.0158(10) 0.0192(11) 0.0147(11)
O2 0.0599(13) 0.0565(13) 0.0552(12) -0.0233(10) 0.0031(10) -0.0038(10)
O3 0.0674(17) 0.137(3) 0.0447(13) 0.0226(14) -0.0104(12) 0.0009(16)
C8 0.0300(11) 0.0359(13) 0.0281(11) -0.0012(9) 0.0013(9) -0.0030(9)
C1 0.0366(12) 0.0362(13) 0.0257(11) 0.0029(9) 0.0038(9) 0.0049(10)
C10 0.0354(12) 0.0365(14) 0.0361(13) 0.0063(10) 0.0000(10) -0.0076(10)
C9 0.0487(15) 0.0391(14) 0.0324(13) 0.0089(10) -0.0009(11) -0.0124(11)
C3 0.0525(16) 0.0349(14) 0.0299(12) 0.0005(10) 0.0106(11) 0.0013(11)
C2 0.0542(15) 0.0324(13) 0.0251(11) -0.0022(9) 0.0084(10) 0.0062(11)
O5 0.154(3) 0.0523(16) 0.0732(18) 0.0088(13) 0.0045(18) -0.0437(17)
C20A 0.038(3) 0.047(3) 0.032(4) 0.004(2) 0.008(2) 0.008(2)
C28 0.0362(13) 0.0408(15) 0.0429(14) -0.0100(11) 0.0029(11) -0.0092(11)
C21A 0.028(2) 0.052(5) 0.029(2) -0.002(2) 0.0034(19) 0.003(3)
C15 0.0435(15) 0.0449(16) 0.0355(13) -0.0007(11) 0.0075(11) 0.0097(11)
C13 0.0529(17) 0.0378(15) 0.0518(16) 0.0052(12) 0.0007(13) -0.0023(12)
C16 0.0403(14) 0.0451(16) 0.0393(14) 0.0004(11) 0.0043(11) 0.0011(11)
C14 0.0488(15) 0.0479(16) 0.0320(13) -0.0035(11) 0.0032(10) 0.0111(12)
C19A 0.033(3) 0.050(4) 0.031(2) 0.002(2) 0.0077(19) -0.003(2)
C4 0.0444(15) 0.0635(19) 0.0271(12) 0.0003(11) -0.0036(10) 0.0044(13)
C29 0.069(2) 0.0500(18) 0.0314(13) -0.0045(12) 0.0041(12) -0.0144(14)
C5 0.076(2) 0.0445(16) 0.0231(12) 0.0012(10) 0.0072(12) 0.0090(14)
C11 0.0620(18) 0.0480(16) 0.0270(12) -0.0056(11) -0.0020(11) -0.0021(13)
C17A 0.033(2) 0.038(3) 0.042(4) -0.004(2) 0.010(2) -0.006(2)
C6 0.066(2) 0.0548(19) 0.0452(16) 0.0048(13) 0.0155(14) -0.0155(15)
C18A 0.0301(18) 0.044(3) 0.044(3) 0.006(3) 0.005(2) -0.0004(17)
C27 0.0576(19) 0.074(2) 0.0328(14) 0.0119(13) 0.0064(13) -0.0023(15)
C34A 0.059(4) 0.036(4) 0.052(5) 0.014(3) 0.021(3) 0.015(3)
C7 0.0346(14) 0.074(2) 0.0499(16) 0.0224(15) 0.0004(12) -0.0056(13)
C12 0.112(3) 0.0471(18) 0.0347(15) 0.0110(13) -0.0023(16) -0.0189(19)
C33A 0.040(3) 0.047(6) 0.075(4) -0.006(5) 0.020(3) -0.002(5)
C26A 0.041(2) 0.093(4) 0.037(2) 0.009(2) 0.0015(16) 0.008(2)
C32A 0.060(5) 0.040(4) 0.112(6) -0.012(4) 0.055(4) -0.014(3)
C22A 0.052(3) 0.066(4) 0.073(4) -0.029(3) 0.019(2) -0.021(2)
C30A 0.073(3) 0.068(4) 0.059(3) 0.019(3) 0.038(3) 0.032(3)
C24A 0.058(3) 0.105(5) 0.031(2) 0.007(2) 0.0084(19) -0.014(3)
C25A 0.051(3) 0.067(3) 0.068(4) -0.010(2) 0.019(3) 0.014(2)
C23A 0.041(2) 0.053(3) 0.106(5) 0.032(3) 0.004(3) -0.0067(19)
C31A 0.075(3) 0.058(4) 0.095(4) 0.028(4) 0.059(3) 0.018(3)
C39A 0.071(4) 0.054(3) 0.065(4) 0.000(3) 0.018(3) 0.022(3)
C38A 0.046(3) 0.138(7) 0.074(4) -0.035(4) 0.010(3) -0.008(4)
C35A 0.107(4) 0.129(5) 0.043(3) 0.029(3) 0.036(3) 0.039(4)
C36A 0.099(5) 0.071(4) 0.165(6) 0.065(4) 0.088(5) 0.035(3)
C37A 0.079(4) 0.070(4) 0.166(7) -0.050(4) 0.065(4) -0.035(3)
C35B 0.093(5) 0.093(5) 0.058(4) 0.014(4) 0.031(4) -0.003(4)
C30B 0.071(4) 0.064(6) 0.053(4) 0.010(5) 0.039(4) -0.005(5)
C31B 0.035(4) 0.031(4) 0.058(6) 0.013(4) 0.016(4) 0.006(3)
C36B 0.042(4) 0.029(4) 0.088(7) -0.007(4) 0.026(4) -0.007(3)
C32B 0.033(4) 0.035(6) 0.056(5) -0.008(4) 0.016(4) -0.007(4)
C37B 0.047(5) 0.074(7) 0.053(5) -0.007(4) -0.003(4) -0.019(4)
C33B 0.039(4) 0.026(6) 0.056(5) -0.005(5) 0.015(3) 0.002(5)
C38B 0.063(7) 0.070(8) 0.146(13) 0.019(8) -0.002(7) 0.014(6)
C34B 0.047(6) 0.043(8) 0.046(7) -0.007(6) 0.025(5) 0.004(6)
C39B 0.131(13) 0.100(11) 0.119(12) -0.077(10) 0.083(11) -0.037(9)
C24B 0.043(8) 0.092(14) 0.051(8) 0.024(9) 0.002(6) -0.017(8)
C19B 0.031(7) 0.049(9) 0.025(7) 0.013(7) 0.009(5) 0.003(7)
C20B 0.014(6) 0.038(7) 0.024(7) 0.003(6) 0.009(5) 0.003(5)
C25B 0.033(6) 0.074(10) 0.046(8) -0.018(7) 0.004(6) 0.004(6)
C21B 0.029(6) 0.041(9) 0.036(9) -0.004(6) -0.001(6) 0.007(7)
C26B 0.049(7) 0.060(9) 0.040(7) 0.005(6) 0.010(5) 0.012(6)
C17B 0.039(7) 0.041(9) 0.031(7) -0.002(6) 0.003(6) -0.007(7)
C22B 0.044(8) 0.083(13) 0.064(10) -0.040(9) 0.014(7) -0.029(8)
C18B 0.032(5) 0.025(5) 0.036(8) 0.002(7) 0.009(7) 0.000(4)
C23B 0.048(8) 0.034(7) 0.116(16) 0.019(9) 0.026(9) -0.006(6)

loop_
_atom_type_symbol
_atom_type_description
_atom_type_scat_dispersion_real
_atom_type_scat_dispersion_imag
_atom_type_scat_source
C C 0.0181 0.0091 'International Tables Vol C Tables 4.2.6.8 and 6.1.1.4'
H H 0.0000 0.0000 'International Tables Vol C Tables 4.2.6.8 and 6.1.1.4'
Cr Cr -0.1635 2.4439 'International Tables Vol C Tables 4.2.6.8 and 6.1.1.4'
N N 0.0311 0.0180 'International Tables Vol C Tables 4.2.6.8 and 6.1.1.4'
O O 0.0492 0.0322 'International Tables Vol C Tables 4.2.6.8 and 6.1.1.4'
P P 0.2955 0.4335 'International Tables Vol C Tables 4.2.6.8 and 6.1.1.4'

loop_
_exptl_crystal_face_index_h
_exptl_crystal_face_index_k
_exptl_crystal_face_index_l
_exptl_crystal_face_perp_dist
3 0 -21 0.0648
7 3 -9 0.0743
3 3 16 0.0754
-8 -3 7 0.0727
7 1 -16 0.0624
-7 4 3 0.0561
-8 2 11 0.0495
7 -4 -1 0.0428
-1 -4 15 0.0687
-5 4 13 0.0556
-2 -5 7 0.0717
-4 -4 -11 0.0782
-7 -2 -10 0.0642
2 1 -21 0.0614
-9 0 -4 0.0551
-10 -1 3 0.0532
4 -1 18 0.0765
9 0 4 0.0741
-9 1 -2 0.0475
-9 0 8 0.0463
-4 2 -16 0.0604
-3 3 19 0.0496
5 5 -3 0.0697
-5 0 19 0.0640

loop_
_geom_angle_atom_site_label_1
_geom_angle_atom_site_label_2
_geom_angle_atom_site_label_3
_geom_angle
_geom_angle_site_symmetry_1
_geom_angle_site_symmetry_3
_geom_angle_publ_flag
P1 Cr1 P2 52.02(2) . . ?
C20A Cr1 P1 145.7(2) . . ?
C20A Cr1 P2 154.81(18) . . ?
C20A Cr1 C21A 37.6(2) . . ?
C20A Cr1 C19A 37.7(2) . . ?
C20A Cr1 C17A 62.0(3) . . ?
C20A Cr1 C18A 62.7(3) . . ?
C21A Cr1 P1 108.94(18) . . ?
C21A Cr1 P2 156.38(19) . . ?
C21A Cr1 C19A 62.1(3) . . ?
C21A Cr1 C17A 36.6(2) . . ?
C21A Cr1 C18A 61.7(3) . . ?
C15 Cr1 P1 88.08(8) . . ?
C15 Cr1 P2 101.32(9) . . ?
C15 Cr1 C20A 97.7(2) . . ?
C15 Cr1 C21A 90.7(2) . . ?
C15 Cr1 C16 80.83(12) . . ?
C15 Cr1 C19A 133.5(2) . . ?
C15 Cr1 C17A 118.3(2) . . ?
C15 Cr1 C18A 152.26(18) . . ?
C15 Cr1 C19B 145.8(5) . . ?
C15 Cr1 C20B 107.0(5) . . ?
C15 Cr1 C21B 86.8(9) . . ?
C15 Cr1 C17B 105.0(5) . . ?
C15 Cr1 C18B 142.2(5) . . ?
C16 Cr1 P1 124.47(9) . . ?
C16 Cr1 P2 77.11(9) . . ?
C16 Cr1 C20A 89.8(2) . . ?
C16 Cr1 C21A 125.3(2) . . ?
C16 Cr1 C19A 85.66(19) . . ?
C16 Cr1 C17A 146.56(18) . . ?
C16 Cr1 C18A 116.3(2) . . ?
C16 Cr1 C19B 94.4(6) . . ?
C16 Cr1 C20B 86.1(7) . . ?
C16 Cr1 C21B 114.7(5) . . ?
C16 Cr1 C17B 148.4(6) . . ?
C16 Cr1 C18B 131.0(5) . . ?
C19A Cr1 P1 134.66(18) . . ?
C19A Cr1 P2 118.68(19) . . ?
C19A Cr1 C17A 61.1(2) . . ?
C19A Cr1 C18A 37.07(17) . . ?
C17A Cr1 P1 85.45(16) . . ?
C17A Cr1 P2 120.71(17) . . ?
C18A Cr1 P1 98.00(17) . . ?
C18A Cr1 P2 103.73(14) . . ?
C18A Cr1 C17A 36.36(16) . . ?
C19B Cr1 P1 121.1(6) . . ?
C19B Cr1 P2 110.7(5) . . ?
C19B Cr1 C21B 64.3(10) . . ?
C19B Cr1 C17B 63.1(8) . . ?
C19B Cr1 C18B 38.0(4) . . ?
C20B Cr1 P1 148.3(7) . . ?
C20B Cr1 P2 144.2(5) . . ?
C20B Cr1 C19B 38.8(5) . . ?
C20B Cr1 C21B 38.0(5) . . ?
C20B Cr1 C17B 62.4(10) . . ?
C20B Cr1 C18B 63.4(8) . . ?
C21B Cr1 P1 118.8(5) . . ?
C21B Cr1 P2 166.9(7) . . ?
C17B Cr1 P1 87.0(6) . . ?
C17B Cr1 P2 129.9(6) . . ?
C17B Cr1 C21B 37.1(5) . . ?
C18B Cr1 P1 87.4(5) . . ?
C18B Cr1 P2 105.2(5) . . ?
C18B Cr1 C21B 63.0(10) . . ?
C18B Cr1 C17B 37.3(4) . . ?
C28 Cr2 C34A 142.9(3) . . ?
C28 Cr2 C33A 107.0(3) . . ?
C28 Cr2 C32A 97.5(3) . . ?
C28 Cr2 C30A 157.7(3) . . ?
C28 Cr2 C30B 140.2(5) . . ?
C28 Cr2 C31B 102.8(4) . . ?
C28 Cr2 C32B 90.4(3) . . ?
C28 Cr2 C33B 113.2(5) . . ?
C28 Cr2 C34B 150.5(5) . . ?
C29 Cr2 C28 87.90(13) . . ?
C29 Cr2 C34A 91.0(3) . . ?
C29 Cr2 C33A 105.9(3) . . ?
C29 Cr2 C32A 142.9(4) . . ?
C29 Cr2 C30A 113.4(3) . . ?
C29 Cr2 C30B 131.1(5) . . ?
C29 Cr2 C31B 157.6(3) . . ?
C29 Cr2 C32B 123.6(4) . . ?
C29 Cr2 C33B 93.9(3) . . ?
C29 Cr2 C34B 98.5(5) . . ?
C27 Cr2 C28 91.63(14) . . ?
C27 Cr2 C29 90.51(15) . . ?
C27 Cr2 C34A 125.4(3) . . ?
C27 Cr2 C33A 155.3(3) . . ?
C27 Cr2 C32A 125.7(4) . . ?
C27 Cr2 C30A 94.5(2) . . ?
C27 Cr2 C30B 94.8(4) . . ?
C27 Cr2 C31B 108.5(3) . . ?
C27 Cr2 C32B 145.9(4) . . ?
C27 Cr2 C33B 154.9(5) . . ?
C27 Cr2 C34B 116.9(5) . . ?
C34A Cr2 C30A 37.0(2) . . ?
C33A Cr2 C34A 38.3(4) . . ?
C33A Cr2 C32A 37.5(3) . . ?
C33A Cr2 C30A 62.3(4) . . ?
C32A Cr2 C34A 63.0(4) . . ?
C32A Cr2 C30A 61.7(3) . . ?
C30B Cr2 C31B 38.3(5) . . ?
C30B Cr2 C32B 63.5(5) . . ?
C30B Cr2 C33B 64.1(6) . . ?
C30B Cr2 C34B 37.3(6) . . ?
C31B Cr2 C32B 38.3(4) . . ?
C31B Cr2 C33B 63.9(4) . . ?
C31B Cr2 C34B 62.8(6) . . ?
C32B Cr2 C33B 37.2(4) . . ?
C34B Cr2 C32B 62.1(6) . . ?
C34B Cr2 C33B 38.1(6) . . ?
P2 P1 Cr1 65.26(3) . . ?
C1 P1 Cr1 114.09(8) . . ?
C1 P1 P2 102.69(8) . . ?
P1 P2 Cr1 62.71(2) . . ?
C8 P2 Cr1 112.90(8) . . ?
C8 P2 P1 103.60(8) . . ?
C8 N3 C10 110.5(2) . . ?
C8 N3 C14 127.8(2) . . ?
C10 N3 C14 121.6(2) . . ?
C1 N1 C2 110.1(2) . . ?
C1 N1 C4 124.9(2) . . ?
C2 N1 C4 124.9(2) . . ?
C1 N2 C3 110.0(2) . . ?
C1 N2 C7 126.5(2) . . ?
C3 N2 C7 123.1(2) . . ?
C8 N4 C9 110.2(2) . . ?
C8 N4 C11 123.8(2) . . ?
C9 N4 C11 125.9(2) . . ?
N3 C8 P2 134.93(18) . . ?
N4 C8 P2 119.14(18) . . ?
N4 C8 N3 105.4(2) . . ?
N1 C1 P1 121.48(19) . . ?
N2 C1 P1 132.21(18) . . ?
N2 C1 N1 106.0(2) . . ?
N3 C10 C13 122.4(2) . . ?
C9 C10 N3 106.8(2) . . ?
C9 C10 C13 130.7(2) . . ?
N4 C9 C12 123.0(3) . . ?
C10 C9 N4 107.0(2) . . ?
C10 C9 C12 129.9(3) . . ?
N2 C3 C6 122.7(3) . . ?
C2 C3 N2 106.4(2) . . ?
C2 C3 C6 130.9(3) . . ?
N1 C2 C5 121.7(3) . . ?
C3 C2 N1 107.4(2) . . ?
C3 C2 C5 130.9(3) . . ?
C21A C20A Cr1 72.5(6) . . ?
C21A C20A C19A 107.2(8) . . ?
C21A C20A C25A 127.0(6) . . ?
C19A C20A Cr1 72.5(4) . . ?
C19A C20A C25A 125.6(7) . . ?
C25A C20A Cr1 124.9(6) . . ?
O4 C28 Cr2 177.5(3) . . ?
C20A C21A Cr1 69.8(5) . . ?
C20A C21A C26A 125.3(7) . . ?
C17A C21A Cr1 74.5(5) . . ?
C17A C21A C20A 108.7(7) . . ?
C17A C21A C26A 125.4(6) . . ?
C26A C21A Cr1 128.3(6) . . ?
O1 C15 Cr1 177.6(2) . . ?
C10 C13 H13A 109.5 . . ?
C10 C13 H13B 109.5 . . ?
C10 C13 H13C 109.5 . . ?
H13A C13 H13B 109.5 . . ?
H13A C13 H13C 109.5 . . ?
H13B C13 H13C 109.5 . . ?
O2 C16 Cr1 175.9(3) . . ?
N3 C14 H14A 109.5 . . ?
N3 C14 H14B 109.5 . . ?
N3 C14 H14C 109.5 . . ?
H14A C14 H14B 109.5 . . ?
H14A C14 H14C 109.5 . . ?
H14B C14 H14C 109.5 . . ?
C20A C19A Cr1 69.7(5) . . ?
C20A C19A C18A 108.8(7) . . ?
C20A C19A C24A 125.0(6) . . ?
C18A C19A Cr1 73.6(4) . . ?
C18A C19A C24A 125.7(7) . . ?
C24A C19A Cr1 129.1(4) . . ?
N1 C4 H4A 109.5 . . ?
N1 C4 H4B 109.5 . . ?
N1 C4 H4C 109.5 . . ?
H4A C4 H4B 109.5 . . ?
H4A C4 H4C 109.5 . . ?
H4B C4 H4C 109.5 . . ?
O5 C29 Cr2 178.9(3) . . ?
C2 C5 H5A 109.5 . . ?
C2 C5 H5B 109.5 . . ?
C2 C5 H5C 109.5 . . ?
H5A C5 H5B 109.5 . . ?
H5A C5 H5C 109.5 . . ?
H5B C5 H5C 109.5 . . ?
N4 C11 H11A 109.5 . . ?
N4 C11 H11B 109.5 . . ?
N4 C11 H11C 109.5 . . ?
H11A C11 H11B 109.5 . . ?
H11A C11 H11C 109.5 . . ?
H11B C11 H11C 109.5 . . ?
C21A C17A Cr1 68.9(5) . . ?
C21A C17A C18A 108.3(6) . . ?
C21A C17A C22A 125.5(6) . . ?
C18A C17A Cr1 71.2(4) . . ?
C18A C17A C22A 125.7(6) . . ?
C22A C17A Cr1 131.4(4) . . ?
C3 C6 H6A 109.5 . . ?
C3 C6 H6B 109.5 . . ?
C3 C6 H6C 109.5 . . ?
H6A C6 H6B 109.5 . . ?
H6A C6 H6C 109.5 . . ?
H6B C6 H6C 109.5 . . ?
C19A C18A Cr1 69.4(4) . . ?
C19A C18A C23A 126.8(6) . . ?
C17A C18A Cr1 72.4(3) . . ?
C17A C18A C19A 107.0(6) . . ?
C17A C18A C23A 125.6(6) . . ?
C23A C18A Cr1 130.2(4) . . ?
O3 C27 Cr2 179.3(4) . . ?
C33A C34A Cr2 70.8(7) . . ?
C33A C34A C39A 127.5(9) . . ?
C30A C34A Cr2 72.9(6) . . ?
C30A C34A C33A 107.1(10) . . ?
C30A C34A C39A 125.0(11) . . ?
C39A C34A Cr2 127.3(8) . . ?
N2 C7 H7A 109.5 . . ?
N2 C7 H7B 109.5 . . ?
N2 C7 H7C 109.5 . . ?
H7A C7 H7B 109.5 . . ?
H7A C7 H7C 109.5 . . ?
H7B C7 H7C 109.5 . . ?
C9 C12 H12A 109.5 . . ?
C9 C12 H12B 109.5 . . ?
C9 C12 H12C 109.5 . . ?
H12A C12 H12B 109.5 . . ?
H12A C12 H12C 109.5 . . ?
H12B C12 H12C 109.5 . . ?
C34A C33A Cr2 70.9(7) . . ?
C34A C33A C38A 123.5(8) . . ?
C32A C33A Cr2 71.3(5) . . ?
C32A C33A C34A 107.2(10) . . ?
C32A C33A C38A 129.3(10) . . ?
C38A C33A Cr2 123.4(7) . . ?
C21A C26A H26A 109.5 . . ?
C21A C26A H26B 109.5 . . ?
C21A C26A H26C 109.5 . . ?
H26A C26A H26B 109.5 . . ?
H26A C26A H26C 109.5 . . ?
H26B C26A H26C 109.5 . . ?
C33A C32A Cr2 71.2(5) . . ?
C33A C32A C37A 118.8(12) . . ?
C31A C32A Cr2 73.4(5) . . ?
C31A C32A C33A 108.9(8) . . ?
C31A C32A C37A 132.2(11) . . ?
C37A C32A Cr2 124.1(5) . . ?
C17A C22A H22A 109.5 . . ?
C17A C22A H22B 109.5 . . ?
C17A C22A H22C 109.5 . . ?
H22A C22A H22B 109.5 . . ?
H22A C22A H22C 109.5 . . ?
H22B C22A H22C 109.5 . . ?
C34A C30A Cr2 70.1(7) . . ?
C34A C30A C31A 108.5(10) . . ?
C34A C30A C35A 128.0(9) . . ?
C31A C30A Cr2 71.7(4) . . ?
C31A C30A C35A 123.4(8) . . ?
C35A C30A Cr2 126.1(6) . . ?
C19A C24A H24A 109.5 . . ?
C19A C24A H24B 109.5 . . ?
C19A C24A H24C 109.5 . . ?
H24A C24A H24B 109.5 . . ?
H24A C24A H24C 109.5 . . ?
H24B C24A H24C 109.5 . . ?
C20A C25A H25A 109.5 . . ?
C20A C25A H25B 109.5 . . ?
C20A C25A H25C 109.5 . . ?
H25A C25A H25B 109.5 . . ?
H25A C25A H25C 109.5 . . ?
H25B C25A H25C 109.5 . . ?
C18A C23A H23A 109.5 . . ?
C18A C23A H23B 109.5 . . ?
C18A C23A H23C 109.5 . . ?
H23A C23A H23B 109.5 . . ?
H23A C23A H23C 109.5 . . ?
H23B C23A H23C 109.5 . . ?
C32A C31A Cr2 70.1(4) . . ?
C32A C31A C30A 108.2(7) . . ?
C32A C31A C36A 121.7(11) . . ?
C30A C31A Cr2 71.4(5) . . ?
C30A C31A C36A 130.0(11) . . ?
C36A C31A Cr2 126.6(5) . . ?
C34A C39A H39A 109.5 . . ?
C34A C39A H39B 109.5 . . ?
C34A C39A H39C 109.5 . . ?
H39A C39A H39B 109.5 . . ?
H39A C39A H39C 109.5 . . ?
H39B C39A H39C 109.5 . . ?
C33A C38A H38A 109.5 . . ?
C33A C38A H38B 109.5 . . ?
C33A C38A H38C 109.5 . . ?
H38A C38A H38B 109.5 . . ?
H38A C38A H38C 109.5 . . ?
H38B C38A H38C 109.5 . . ?
C30A C35A H35A 109.5 . . ?
C30A C35A H35B 109.5 . . ?
C30A C35A H35C 109.5 . . ?
H35A C35A H35B 109.5 . . ?
H35A C35A H35C 109.5 . . ?
H35B C35A H35C 109.5 . . ?
C31A C36A H36A 109.5 . . ?
C31A C36A H36B 109.5 . . ?
C31A C36A H36C 109.5 . . ?
H36A C36A H36B 109.5 . . ?
H36A C36A H36C 109.5 . . ?
H36B C36A H36C 109.5 . . ?
C32A C37A H37A 109.5 . . ?
C32A C37A H37B 109.5 . . ?
C32A C37A H37C 109.5 . . ?
H37A C37A H37B 109.5 . . ?
H37A C37A H37C 109.5 . . ?
H37B C37A H37C 109.5 . . ?
H35D C35B H35E 109.5 . . ?
H35D C35B H35F 109.5 . . ?
H35E C35B H35F 109.5 . . ?
C30B C35B H35D 109.5 . . ?
C30B C35B H35E 109.5 . . ?
C30B C35B H35F 109.5 . . ?
C35B C30B Cr2 122.6(9) . . ?
C31B C30B Cr2 72.5(6) . . ?
C31B C30B C35B 119.3(16) . . ?
C34B C30B Cr2 73.3(10) . . ?
C34B C30B C35B 132.1(15) . . ?
C34B C30B C31B 108.6(13) . . ?
C30B C31B Cr2 69.2(7) . . ?
C30B C31B C36B 135.1(14) . . ?
C30B C31B C32B 106.5(11) . . ?
C36B C31B Cr2 128.2(7) . . ?
C32B C31B Cr2 72.2(6) . . ?
C32B C31B C36B 118.0(13) . . ?
C31B C36B H36D 109.5 . . ?
C31B C36B H36E 109.5 . . ?
C31B C36B H36F 109.5 . . ?
H36D C36B H36E 109.5 . . ?
H36D C36B H36F 109.5 . . ?
H36E C36B H36F 109.5 . . ?
C31B C32B Cr2 69.5(6) . . ?
C31B C32B C37B 131.3(13) . . ?
C37B C32B Cr2 127.8(6) . . ?
C33B C32B Cr2 72.3(9) . . ?
C33B C32B C31B 109.6(12) . . ?
C33B C32B C37B 119.0(13) . . ?
C32B C37B H37D 109.5 . . ?
C32B C37B H37E 109.5 . . ?
C32B C37B H37F 109.5 . . ?
H37D C37B H37E 109.5 . . ?
H37D C37B H37F 109.5 . . ?
H37E C37B H37F 109.5 . . ?
C32B C33B Cr2 70.5(8) . . ?
C32B C33B C38B 129.5(15) . . ?
C32B C33B C34B 104.8(14) . . ?
C38B C33B Cr2 128.9(11) . . ?
C34B C33B Cr2 68.9(11) . . ?
C34B C33B C38B 125.5(14) . . ?
C33B C38B H38D 109.5 . . ?
C33B C38B H38E 109.5 . . ?
C33B C38B H38F 109.5 . . ?
H38D C38B H38E 109.5 . . ?
H38D C38B H38F 109.5 . . ?
H38E C38B H38F 109.5 . . ?
C30B C34B Cr2 69.4(9) . . ?
C30B C34B C33B 110.4(15) . . ?
C30B C34B C39B 124.9(16) . . ?
C33B C34B Cr2 73.0(11) . . ?
C33B C34B C39B 124.6(16) . . ?
C39B C34B Cr2 123.3(13) . . ?
C34B C39B H39D 109.5 . . ?
C34B C39B H39E 109.5 . . ?
C34B C39B H39F 109.5 . . ?
H39D C39B H39E 109.5 . . ?
H39D C39B H39F 109.5 . . ?
H39E C39B H39F 109.5 . . ?
H24D C24B H24E 109.5 . . ?
H24D C24B H24F 109.5 . . ?
H24E C24B H24F 109.5 . . ?
C19B C24B H24D 109.5 . . ?
C19B C24B H24E 109.5 . . ?
C19B C24B H24F 109.5 . . ?
C24B C19B Cr1 127.4(14) . . ?
C20B C19B Cr1 70.3(12) . . ?
C20B C19B C24B 120.2(18) . . ?
C18B C19B Cr1 73.4(10) . . ?
C18B C19B C24B 132.2(18) . . ?
C18B C19B C20B 107.0(18) . . ?
C19B C20B Cr1 70.9(12) . . ?
C19B C20B C25B 128.9(18) . . ?
C25B C20B Cr1 122.7(15) . . ?
C21B C20B Cr1 74.2(17) . . ?
C21B C20B C19B 110(2) . . ?
C21B C20B C25B 121.5(18) . . ?
C20B C25B H25D 109.5 . . ?
C20B C25B H25E 109.5 . . ?
C20B C25B H25F 109.5 . . ?
H25D C25B H25E 109.5 . . ?
H25D C25B H25F 109.5 . . ?
H25E C25B H25F 109.5 . . ?
C20B C21B Cr1 67.9(16) . . ?
C20B C21B C26B 132(2) . . ?
C26B C21B Cr1 127(2) . . ?
C17B C21B Cr1 71.4(16) . . ?
C17B C21B C20B 106(2) . . ?
C17B C21B C26B 122.6(18) . . ?
C21B C26B H26D 109.5 . . ?
C21B C26B H26E 109.5 . . ?
C21B C26B H26F 109.5 . . ?
H26D C26B H26E 109.5 . . ?
H26D C26B H26F 109.5 . . ?
H26E C26B H26F 109.5 . . ?
C21B C17B Cr1 71.5(17) . . ?
C21B C17B C22B 127.7(18) . . ?
C21B C17B C18B 110(2) . . ?
C22B C17B Cr1 135.6(15) . . ?
C18B C17B Cr1 71.0(10) . . ?
C18B C17B C22B 120.6(19) . . ?
C17B C22B H22D 109.5 . . ?
C17B C22B H22E 109.5 . . ?
C17B C22B H22F 109.5 . . ?
H22D C22B H22E 109.5 . . ?
H22D C22B H22F 109.5 . . ?
H22E C22B H22F 109.5 . . ?
C19B C18B Cr1 68.6(10) . . ?
C19B C18B C23B 121.7(17) . . ?
C17B C18B Cr1 71.8(11) . . ?
C17B C18B C19B 107.4(17) . . ?
C17B C18B C23B 130.4(18) . . ?
C23B C18B Cr1 130.4(11) . . ?
C18B C23B H23D 109.5 . . ?
C18B C23B H23E 109.5 . . ?
C18B C23B H23F 109.5 . . ?
H23D C23B H23E 109.5 . . ?
H23D C23B H23F 109.5 . . ?
H23E C23B H23F 109.5 . . ?

loop_
_geom_bond_atom_site_label_1
_geom_bond_atom_site_label_2
_geom_bond_distance
_geom_bond_site_symmetry_2
_geom_bond_publ_flag
Cr1 P1 2.3954(7) . ?
Cr1 P2 2.4480(7) . ?
Cr1 C20A 2.182(10) . ?
Cr1 C21A 2.217(10) . ?
Cr1 C15 1.816(3) . ?
Cr1 C16 1.832(3) . ?
Cr1 C19A 2.219(7) . ?
Cr1 C17A 2.289(6) . ?
Cr1 C18A 2.274(6) . ?
Cr1 C19B 2.13(2) . ?
Cr1 C20B 2.12(2) . ?
Cr1 C21B 2.20(4) . ?
Cr1 C17B 2.20(2) . ?
Cr1 C18B 2.188(17) . ?
Cr2 C28 1.814(3) . ?
Cr2 C29 1.783(3) . ?
Cr2 C27 1.783(3) . ?
Cr2 C34A 2.199(15) . ?
Cr2 C33A 2.198(10) . ?
Cr2 C32A 2.199(8) . ?
Cr2 C30A 2.235(7) . ?
Cr2 C30B 2.126(11) . ?
Cr2 C31B 2.170(12) . ?
Cr2 C32B 2.205(9) . ?
Cr2 C33B 2.229(18) . ?
Cr2 C34B 2.18(2) . ?
P1 P2 2.1246(8) . ?
P1 C1 1.842(3) . ?
P2 C8 1.835(3) . ?
N3 C8 1.353(3) . ?
N3 C10 1.388(3) . ?
N3 C14 1.457(3) . ?
O4 C28 1.168(3) . ?
N1 C1 1.358(3) . ?
N1 C2 1.376(3) . ?
N1 C4 1.457(3) . ?
N2 C1 1.344(3) . ?
N2 C3 1.399(3) . ?
N2 C7 1.467(3) . ?
N4 C8 1.353(3) . ?
N4 C9 1.390(3) . ?
N4 C11 1.462(3) . ?
O1 C15 1.164(3) . ?
O2 C16 1.159(3) . ?
O3 C27 1.181(4) . ?
C10 C9 1.343(4) . ?
C10 C13 1.490(4) . ?
C9 C12 1.491(4) . ?
C3 C2 1.350(4) . ?
C3 C6 1.481(4) . ?
C2 C5 1.501(3) . ?
O5 C29 1.178(4) . ?
C20A C21A 1.419(8) . ?
C20A C19A 1.423(7) . ?
C20A C25A 1.487(10) . ?
C21A C17A 1.418(8) . ?
C21A C26A 1.504(9) . ?
C13 H13A 0.9800 . ?
C13 H13B 0.9800 . ?
C13 H13C 0.9800 . ?
C14 H14A 0.9800 . ?
C14 H14B 0.9800 . ?
C14 H14C 0.9800 . ?
C19A C18A 1.429(7) . ?
C19A C24A 1.508(8) . ?
C4 H4A 0.9800 . ?
C4 H4B 0.9800 . ?
C4 H4C 0.9800 . ?
C5 H5A 0.9800 . ?
C5 H5B 0.9800 . ?
C5 H5C 0.9800 . ?
C11 H11A 0.9800 . ?
C11 H11B 0.9800 . ?
C11 H11C 0.9800 . ?
C17A C18A 1.424(6) . ?
C17A C22A 1.496(8) . ?
C6 H6A 0.9800 . ?
C6 H6B 0.9800 . ?
C6 H6C 0.9800 . ?
C18A C23A 1.499(8) . ?
C34A C33A 1.444(17) . ?
C34A C30A 1.408(9) . ?
C34A C39A 1.480(13) . ?
C7 H7A 0.9800 . ?
C7 H7B 0.9800 . ?
C7 H7C 0.9800 . ?
C12 H12A 0.9800 . ?
C12 H12B 0.9800 . ?
C12 H12C 0.9800 . ?
C33A C32A 1.412(12) . ?
C33A C38A 1.504(13) . ?
C26A H26A 0.9800 . ?
C26A H26B 0.9800 . ?
C26A H26C 0.9800 . ?
C32A C31A 1.392(14) . ?
C32A C37A 1.536(11) . ?
C22A H22A 0.9800 . ?
C22A H22B 0.9800 . ?
C22A H22C 0.9800 . ?
C30A C31A 1.417(11) . ?
C30A C35A 1.500(10) . ?
C24A H24A 0.9800 . ?
C24A H24B 0.9800 . ?
C24A H24C 0.9800 . ?
C25A H25A 0.9800 . ?
C25A H25B 0.9800 . ?
C25A H25C 0.9800 . ?
C23A H23A 0.9800 . ?
C23A H23B 0.9800 . ?
C23A H23C 0.9800 . ?
C31A C36A 1.504(10) . ?
C39A H39A 0.9800 . ?
C39A H39B 0.9800 . ?
C39A H39C 0.9800 . ?
C38A H38A 0.9800 . ?
C38A H38B 0.9800 . ?
C38A H38C 0.9800 . ?
C35A H35A 0.9800 . ?
C35A H35B 0.9800 . ?
C35A H35C 0.9800 . ?
C36A H36A 0.9800 . ?
C36A H36B 0.9800 . ?
C36A H36C 0.9800 . ?
C37A H37A 0.9800 . ?
C37A H37B 0.9800 . ?
C37A H37C 0.9800 . ?
C35B H35D 0.9800 . ?
C35B H35E 0.9800 . ?
C35B H35F 0.9800 . ?
C35B C30B 1.495(17) . ?
C30B C31B 1.410(19) . ?
C30B C34B 1.38(2) . ?
C31B C36B 1.500(14) . ?
C31B C32B 1.436(14) . ?
C36B H36D 0.9800 . ?
C36B H36E 0.9800 . ?
C36B H36F 0.9800 . ?
C32B C37B 1.537(12) . ?
C32B C33B 1.414(13) . ?
C37B H37D 0.9800 . ?
C37B H37E 0.9800 . ?
C37B H37F 0.9800 . ?
C33B C38B 1.495(19) . ?
C33B C34B 1.44(2) . ?
C38B H38D 0.9800 . ?
C38B H38E 0.9800 . ?
C38B H38F 0.9800 . ?
C34B C39B 1.53(2) . ?
C39B H39D 0.9800 . ?
C39B H39E 0.9800 . ?
C39B H39F 0.9800 . ?
C24B H24D 0.9800 . ?
C24B H24E 0.9800 . ?
C24B H24F 0.9800 . ?
C24B C19B 1.52(2) . ?
C19B C20B 1.411(16) . ?
C19B C18B 1.406(15) . ?
C20B C25B 1.55(3) . ?
C20B C21B 1.407(17) . ?
C25B H25D 0.9800 . ?
C25B H25E 0.9800 . ?
C25B H25F 0.9800 . ?
C21B C26B 1.52(3) . ?
C21B C17B 1.398(16) . ?
C26B H26D 0.9800 . ?
C26B H26E 0.9800 . ?
C26B H26F 0.9800 . ?
C17B C22B 1.53(3) . ?
C17B C18B 1.402(14) . ?
C22B H22D 0.9800 . ?
C22B H22E 0.9800 . ?
C22B H22F 0.9800 . ?
C18B C23B 1.53(2) . ?
C23B H23D 0.9800 . ?
C23B H23E 0.9800 . ?
C23B H23F 0.9800 . ?

loop_
_geom_torsion_atom_site_label_1
_geom_torsion_atom_site_label_2
_geom_torsion_atom_site_label_3
_geom_torsion_atom_site_label_4
_geom_torsion
_geom_torsion_site_symmetry_1
_geom_torsion_site_symmetry_2
_geom_torsion_site_symmetry_3
_geom_torsion_site_symmetry_4
_geom_torsion_publ_flag
Cr1 P1 C1 N1 77.9(2) . . . . ?
Cr1 P1 C1 N2 -109.7(2) . . . . ?
Cr1 P2 C8 N3 -99.4(2) . . . . ?
Cr1 P2 C8 N4 90.64(19) . . . . ?
Cr1 C20A C21A C17A -64.8(6) . . . . ?
Cr1 C20A C21A C26A 123.3(9) . . . . ?
Cr1 C20A C19A C18A 63.6(4) . . . . ?
Cr1 C20A C19A C24A -124.2(6) . . . . ?
Cr1 C21A C17A C18A -60.6(4) . . . . ?
Cr1 C21A C17A C22A 126.6(6) . . . . ?
Cr1 C19A C18A C17A 63.1(4) . . . . ?
Cr1 C19A C18A C23A -125.4(5) . . . . ?
Cr1 C17A C18A C19A -61.1(4) . . . . ?
Cr1 C17A C18A C23A 127.2(5) . . . . ?
Cr1 C19B C20B C25B 117(2) . . . . ?
Cr1 C19B C20B C21B -64(2) . . . . ?
Cr1 C19B C18B C17B 61.7(13) . . . . ?
Cr1 C19B C18B C23B -125.2(15) . . . . ?
Cr1 C20B C21B C26B 120(4) . . . . ?
Cr1 C20B C21B C17B -62(2) . . . . ?
Cr1 C21B C17B C22B 134(2) . . . . ?
Cr1 C21B C17B C18B -60.8(16) . . . . ?
Cr1 C17B C18B C19B -59.7(13) . . . . ?
Cr1 C17B C18B C23B 128.0(18) . . . . ?
Cr2 C34A C33A C32A 62.4(7) . . . . ?
Cr2 C34A C33A C38A -118.0(10) . . . . ?
Cr2 C34A C30A C31A -61.8(6) . . . . ?
Cr2 C34A C30A C35A 120.8(9) . . . . ?
Cr2 C33A C32A C31A 64.1(6) . . . . ?
Cr2 C33A C32A C37A -119.3(6) . . . . ?
Cr2 C32A C31A C30A 61.5(6) . . . . ?
Cr2 C32A C31A C36A -121.4(6) . . . . ?
Cr2 C30A C31A C32A -60.7(5) . . . . ?
Cr2 C30A C31A C36A 122.5(9) . . . . ?
Cr2 C30B C31B C36B 123.7(13) . . . . ?
Cr2 C30B C31B C32B -63.0(8) . . . . ?
Cr2 C30B C34B C33B 61.8(14) . . . . ?
Cr2 C30B C34B C39B -117.0(18) . . . . ?
Cr2 C31B C32B C37B 122.8(10) . . . . ?
Cr2 C31B C32B C33B -61.5(10) . . . . ?
Cr2 C32B C33B C38B 124.8(18) . . . . ?
Cr2 C32B C33B C34B -60.8(12) . . . . ?
Cr2 C33B C34B C30B -59.6(13) . . . . ?
Cr2 C33B C34B C39B 119.1(19) . . . . ?
P1 P2 C8 N3 -33.6(3) . . . . ?
P1 P2 C8 N4 156.44(18) . . . . ?
P2 P1 C1 N1 146.28(19) . . . . ?
P2 P1 C1 N2 -41.4(3) . . . . ?
N3 C10 C9 N4 -0.1(3) . . . . ?
N3 C10 C9 C12 179.2(3) . . . . ?
N2 C3 C2 N1 -0.6(3) . . . . ?
N2 C3 C2 C5 179.1(3) . . . . ?
C8 N3 C10 C9 0.2(3) . . . . ?
C8 N3 C10 C13 177.3(2) . . . . ?
C8 N4 C9 C10 0.1(3) . . . . ?
C8 N4 C9 C12 -179.4(3) . . . . ?
C1 N1 C2 C3 0.0(3) . . . . ?
C1 N1 C2 C5 -179.7(2) . . . . ?
C1 N2 C3 C2 0.9(3) . . . . ?
C1 N2 C3 C6 -178.9(3) . . . . ?
C10 N3 C8 P2 -171.1(2) . . . . ?
C10 N3 C8 N4 -0.1(3) . . . . ?
C9 N4 C8 P2 172.71(17) . . . . ?
C9 N4 C8 N3 0.0(3) . . . . ?
C3 N2 C1 P1 -174.1(2) . . . . ?
C3 N2 C1 N1 -0.9(3) . . . . ?
C2 N1 C1 P1 174.65(17) . . . . ?
C2 N1 C1 N2 0.5(3) . . . . ?
C20A C21A C17A Cr1 61.9(7) . . . . ?
C20A C21A C17A C18A 1.3(9) . . . . ?
C20A C21A C17A C22A -171.6(7) . . . . ?
C20A C19A C18A Cr1 -61.2(5) . . . . ?
C20A C19A C18A C17A 1.9(7) . . . . ?
C20A C19A C18A C23A 173.5(6) . . . . ?
C21A C20A C19A Cr1 -64.8(7) . . . . ?
C21A C20A C19A C18A -1.1(9) . . . . ?
C21A C20A C19A C24A 171.1(7) . . . . ?
C21A C17A C18A Cr1 59.1(5) . . . . ?
C21A C17A C18A C19A -1.9(7) . . . . ?
C21A C17A C18A C23A -173.6(6) . . . . ?
C13 C10 C9 N4 -177.0(3) . . . . ?
C13 C10 C9 C12 2.4(5) . . . . ?
C14 N3 C8 P2 4.8(4) . . . . ?
C14 N3 C8 N4 175.8(2) . . . . ?
C14 N3 C10 C9 -176.0(2) . . . . ?
C14 N3 C10 C13 1.1(4) . . . . ?
C19A C20A C21A Cr1 64.8(6) . . . . ?
C19A C20A C21A C17A -0.1(10) . . . . ?
C19A C20A C21A C26A -171.9(8) . . . . ?
C4 N1 C1 P1 -2.7(4) . . . . ?
C4 N1 C1 N2 -176.8(2) . . . . ?
C4 N1 C2 C3 177.4(2) . . . . ?
C4 N1 C2 C5 -2.3(4) . . . . ?
C11 N4 C8 P2 -4.6(3) . . . . ?
C11 N4 C8 N3 -177.3(2) . . . . ?
C11 N4 C9 C10 177.3(2) . . . . ?
C11 N4 C9 C12 -2.1(4) . . . . ?
C6 C3 C2 N1 179.2(3) . . . . ?
C6 C3 C2 C5 -1.1(5) . . . . ?
C34A C33A C32A Cr2 -62.1(8) . . . . ?
C34A C33A C32A C31A 2.0(11) . . . . ?
C34A C33A C32A C37A 178.6(8) . . . . ?
C34A C30A C31A Cr2 60.7(8) . . . . ?
C34A C30A C31A C32A 0.0(11) . . . . ?
C34A C30A C31A C36A -176.7(9) . . . . ?
C7 N2 C1 P1 -0.2(4) . . . . ?
C7 N2 C1 N1 173.1(3) . . . . ?
C7 N2 C3 C2 -173.3(3) . . . . ?
C7 N2 C3 C6 6.9(4) . . . . ?
C33A C34A C30A Cr2 63.0(9) . . . . ?
C33A C34A C30A C31A 1.2(13) . . . . ?
C33A C34A C30A C35A -176.2(8) . . . . ?
C33A C32A C31A Cr2 -62.8(6) . . . . ?
C33A C32A C31A C30A -1.2(9) . . . . ?
C33A C32A C31A C36A 175.8(7) . . . . ?
C26A C21A C17A Cr1 -126.3(9) . . . . ?
C26A C21A C17A C18A 173.1(7) . . . . ?
C26A C21A C17A C22A 0.3(12) . . . . ?
C22A C17A C18A Cr1 -128.0(6) . . . . ?
C22A C17A C18A C19A 170.9(5) . . . . ?
C22A C17A C18A C23A -0.8(9) . . . . ?
C30A C34A C33A Cr2 -64.4(9) . . . . ?
C30A C34A C33A C32A -2.0(13) . . . . ?
C30A C34A C33A C38A 177.6(9) . . . . ?
C24A C19A C18A Cr1 126.7(6) . . . . ?
C24A C19A C18A C17A -170.3(6) . . . . ?
C24A C19A C18A C23A 1.3(9) . . . . ?
C25A C20A C21A Cr1 -120.9(9) . . . . ?
C25A C20A C21A C17A 174.3(8) . . . . ?
C25A C20A C21A C26A 2.4(16) . . . . ?
C25A C20A C19A Cr1 120.8(9) . . . . ?
C25A C20A C19A C18A -175.6(7) . . . . ?
C25A C20A C19A C24A -3.4(12) . . . . ?
C39A C34A C33A Cr2 122.9(13) . . . . ?
C39A C34A C33A C32A -174.7(11) . . . . ?
C39A C34A C33A C38A 5(2) . . . . ?
C39A C34A C30A Cr2 -124.0(13) . . . . ?
C39A C34A C30A C31A 174.2(10) . . . . ?
C39A C34A C30A C35A -3.2(19) . . . . ?
C38A C33A C32A Cr2 118.4(10) . . . . ?
C38A C33A C32A C31A -177.5(9) . . . . ?
C38A C33A C32A C37A -0.9(13) . . . . ?
C35A C30A C31A Cr2 -121.7(8) . . . . ?
C35A C30A C31A C32A 177.5(7) . . . . ?
C35A C30A C31A C36A 0.8(13) . . . . ?
C37A C32A C31A Cr2 121.3(8) . . . . ?
C37A C32A C31A C30A -177.2(7) . . . . ?
C37A C32A C31A C36A -0.1(12) . . . . ?
C35B C30B C31B Cr2 -118.1(11) . . . . ?
C35B C30B C31B C36B 6(2) . . . . ?
C35B C30B C31B C32B 179.0(10) . . . . ?
C35B C30B C34B Cr2 119.1(15) . . . . ?
C35B C30B C34B C33B -179.2(14) . . . . ?
C35B C30B C34B C39B 2(3) . . . . ?
C30B C31B C32B Cr2 61.0(8) . . . . ?
C30B C31B C32B C37B -176.2(9) . . . . ?
C30B C31B C32B C33B -0.5(14) . . . . ?
C31B C30B C34B Cr2 -64.4(9) . . . . ?
C31B C30B C34B C33B -3(2) . . . . ?
C31B C30B C34B C39B 178.6(15) . . . . ?
C31B C32B C33B Cr2 59.8(8) . . . . ?
C31B C32B C33B C38B -175.4(15) . . . . ?
C31B C32B C33B C34B -1.0(17) . . . . ?
C36B C31B C32B Cr2 -124.4(10) . . . . ?
C36B C31B C32B C37B -1.6(17) . . . . ?
C36B C31B C32B C33B 174.1(11) . . . . ?
C32B C33B C34B Cr2 61.9(11) . . . . ?
C32B C33B C34B C30B 2(2) . . . . ?
C32B C33B C34B C39B -179.0(15) . . . . ?
C37B C32B C33B Cr2 -123.9(9) . . . . ?
C37B C32B C33B C38B 1(2) . . . . ?
C37B C32B C33B C34B 175.3(12) . . . . ?
C38B C33B C34B Cr2 -123.5(16) . . . . ?
C38B C33B C34B C30B 177.0(14) . . . . ?
C38B C33B C34B C39B -4(3) . . . . ?
C34B C30B C31B Cr2 64.9(11) . . . . ?
C34B C30B C31B C36B -171.4(14) . . . . ?
C34B C30B C31B C32B 1.9(15) . . . . ?
C24B C19B C20B Cr1 -122.5(18) . . . . ?
C24B C19B C20B C25B -6(3) . . . . ?
C24B C19B C20B C21B 173(2) . . . . ?
C24B C19B C18B Cr1 126(2) . . . . ?
C24B C19B C18B C17B -173(2) . . . . ?
C24B C19B C18B C23B 1(3) . . . . ?
C19B C20B C21B Cr1 62.4(16) . . . . ?
C19B C20B C21B C26B -177(3) . . . . ?
C19B C20B C21B C17B 1(3) . . . . ?
C20B C19B C18B Cr1 -62.7(14) . . . . ?
C20B C19B C18B C17B -1(2) . . . . ?
C20B C19B C18B C23B 172.2(16) . . . . ?
C20B C21B C17B Cr1 59(2) . . . . ?
C20B C21B C17B C22B -167(2) . . . . ?
C20B C21B C17B C18B -1(3) . . . . ?
C25B C20B C21B Cr1 -119(2) . . . . ?
C25B C20B C21B C26B 1(5) . . . . ?
C25B C20B C21B C17B 179(2) . . . . ?
C21B C17B C18B Cr1 61(2) . . . . ?
C21B C17B C18B C19B 1(3) . . . . ?
C21B C17B C18B C23B -171(2) . . . . ?
C26B C21B C17B Cr1 -122(3) . . . . ?
C26B C21B C17B C22B 12(5) . . . . ?
C26B C21B C17B C18B 177(2) . . . . ?
C22B C17B C18B Cr1 -132.4(19) . . . . ?
C22B C17B C18B C19B 168.0(18) . . . . ?
C22B C17B C18B C23B -4(3) . . . . ?
C18B C19B C20B Cr1 64.7(13) . . . . ?
C18B C19B C20B C25B -178(2) . . . . ?
C18B C19B C20B C21B 0(3) . . . . ?

loop_
_exptl_oxdiff_crystal_face_indexfrac_h
_exptl_oxdiff_crystal_face_indexfrac_k
_exptl_oxdiff_crystal_face_indexfrac_l
_exptl_oxdiff_crystal_face_x
_exptl_oxdiff_crystal_face_y
_exptl_oxdiff_crystal_face_z
3.1981 0.3248 -20.9009 0.0992 0.4069 0.9081
7.4814 3.0299 -8.8881 -0.1122 -0.4768 0.8718
3.3645 2.5195 16.3912 -0.2259 -0.9425 -0.2463
-7.5843 -3.1809 7.0837 0.1303 0.5522 -0.8235
7.0881 0.6242 -16.2242 0.2453 -0.0600 0.9676
-7.3182 3.6059 3.4695 -0.9282 0.2224 -0.2983
-8.2342 1.6693 11.3657 -0.6652 0.1601 -0.7293
6.7106 -3.9914 -1.0413 0.9599 -0.2298 0.1606
-1.1312 -4.0185 14.8350 0.5831 -0.1384 -0.8005
-5.2981 3.5107 13.2245 -0.8103 -0.2399 -0.5347
-1.6299 -5.2167 7.1374 0.7449 0.2224 -0.6290
-3.8079 -3.9374 -11.3258 0.4294 0.9025 -0.0327
-7.2750 -1.7952 -9.8669 -0.0788 0.9866 -0.1429
1.5451 0.6881 -21.2129 -0.0397 0.5206 0.8529
-9.0352 0.0452 -4.4914 -0.4540 0.8331 -0.3161
-9.5440 -0.6304 2.8817 -0.3700 0.6773 -0.6359
3.7051 -1.4267 17.6776 0.4137 -0.7624 -0.4975
9.0492 -0.0367 4.4019 0.4533 -0.8318 0.3204
-9.2395 0.9443 -1.8050 -0.6049 0.7059 -0.3684
-9.3427 -0.2551 7.6265 -0.4176 0.4858 -0.7678
-4.0610 2.3382 -15.8166 -0.5744 0.6727 0.4665
-2.7210 2.5053 18.7856 -0.5228 -0.5529 -0.6489
4.6255 4.8804 -2.7406 -0.5427 -0.5720 0.6151
-5.2203 -0.4437 19.2702 -0.1807 -0.1922 -0.9646
